data_7217001
loop_
_publ_author_name
'zhang, xiutang'
'Fan, Liming'
'Song, Weikuo'
'Fan, Weiliu'
'Sun, Liming'
'Zhao, Xian'

_publ_section_title
;
 Syntheses, Structures, and Luminescence Properties of Four Metal-Organic
 Polymers With Undocumented Topologies Constructed From
 3,5-Bis((4'-carboxylbenzyl)oxy)benzoate Ligand
;
_journal_name_full 'RSC Advances'
_journal_paper_doi 10.1039/c4ra04707a
_journal_year 2014
_chemical_formula_sum 'C35 H26 Mn N4 O8'
_chemical_formula_weight 685.54
_chemical_name_systematic
; 
 ? 
;
_space_group_IT_number 60
_symmetry_cell_setting orthorhombic
_symmetry_space_group_name_Hall '-P 2n 2ab'
_symmetry_space_group_name_H-M 'P b c n'
_atom_sites_solution_hydrogens geom
_atom_sites_solution_primary direct
_atom_sites_solution_secondary difmap
_audit_creation_method SHELXL-97
_cell_angle_alpha 90.00
_cell_angle_beta 90.00
_cell_angle_gamma 90.00
_cell_formula_units_Z 8
_cell_length_a 26.780(2)
_cell_length_b 8.1675(7)
_cell_length_c 26.928(2)
_cell_measurement_reflns_used 2486
_cell_measurement_temperature 293(2)
_cell_measurement_theta_max 21.46
_cell_measurement_theta_min 2.71
_cell_volume 5889.8(8)
_computing_cell_refinement 'Bruker SMART'
_computing_data_collection 'Bruker SMART'
_computing_data_reduction 'Bruker SAINT'
_computing_molecular_graphics 'Bruker SHELXTL'
_computing_publication_material 'Bruker SHELXTL'
_computing_structure_refinement 'SHELXL-97 (Sheldrick, 1997)'
_computing_structure_solution 'SHELXS-97 (Sheldrick, 1990)'
_diffrn_ambient_temperature 293(2)
_diffrn_measured_fraction_theta_full 0.999
_diffrn_measured_fraction_theta_max 0.999
_diffrn_measurement_device_type 'CCD area detector'
_diffrn_measurement_method 'phi and omega scans'
_diffrn_radiation_monochromator graphite
_diffrn_radiation_source 'fine-focus sealed tube'
_diffrn_radiation_type MoK\a
_diffrn_radiation_wavelength 0.71073
_diffrn_reflns_av_R_equivalents 0.1282
_diffrn_reflns_av_sigmaI/netI 0.1016
_diffrn_reflns_limit_h_max 31
_diffrn_reflns_limit_h_min -25
_diffrn_reflns_limit_k_max 8
_diffrn_reflns_limit_k_min -9
_diffrn_reflns_limit_l_max 32
_diffrn_reflns_limit_l_min -31
_diffrn_reflns_number 28793
_diffrn_reflns_theta_full 25.00
_diffrn_reflns_theta_max 25.00
_diffrn_reflns_theta_min 1.69
_exptl_absorpt_coefficient_mu 0.513
_exptl_absorpt_correction_T_max 0.9650
_exptl_absorpt_correction_T_min 0.7945
_exptl_absorpt_correction_type multi-scan
_exptl_absorpt_process_details SADABS
_exptl_crystal_colour colorless
_exptl_crystal_density_diffrn 1.546
_exptl_crystal_density_meas 0
_exptl_crystal_density_method 'not measured'
_exptl_crystal_description rod
_exptl_crystal_F_000 2824
_exptl_crystal_size_max 0.47
_exptl_crystal_size_mid 0.12
_exptl_crystal_size_min 0.07
_refine_diff_density_max 0.456
_refine_diff_density_min -0.403
_refine_diff_density_rms 0.068
_refine_ls_extinction_method none
_refine_ls_goodness_of_fit_ref 1.007
_refine_ls_hydrogen_treatment constr
_refine_ls_matrix_type full
_refine_ls_number_parameters 434
_refine_ls_number_reflns 5188
_refine_ls_number_restraints 4
_refine_ls_restrained_S_all 1.009
_refine_ls_R_factor_all 0.0972
_refine_ls_R_factor_gt 0.0488
_refine_ls_shift/su_max 0.001
_refine_ls_shift/su_mean 0.000
_refine_ls_structure_factor_coef Fsqd
_refine_ls_weighting_details 'calc w=1/[\s^2^(Fo^2^)+(0.0230P)^2^+0.0000P] where P=(Fo^2^+2Fc^2^)/3'
_refine_ls_weighting_scheme calc
_refine_ls_wR_factor_gt 0.0978
_refine_ls_wR_factor_ref 0.1088
_reflns_number_gt 2862
_reflns_number_total 5188
_reflns_threshold_expression >2sigma(I)
_cod_data_source_file c4ra04707a2.cif
_cod_data_source_block z
_cod_depositor_comments
;
The following automatic conversions were performed:

'_symmetry_cell_setting' value 'Orthorhombic' changed to
'orthorhombic' according to
/usr/data/users/saulius/crontab/automatic-downloads/rss-feeds/RSC/lib/dictionaries/cif_core.dic
dictionary named 'cif_core.dic' version 2.4.2 from
2011-04-26.

'_exptl_absorpt_correction_type' value 'Multi-scan'
changed to 'multi-scan' according to
/usr/data/users/saulius/crontab/automatic-downloads/rss-feeds/RSC/lib/dictionaries/cif_core.dic
dictionary named 'cif_core.dic' version 2.4.2 from 2011-04-26.

Automatic conversion script
Id: cif_fix_values 2281 2013-09-26 08:29:07Z andrius 
;
_cod_original_cell_volume 5889.9(9)
_cod_original_sg_symbol_H-M Pbcn
_cod_database_code 7217001

loop_
_symmetry_equiv_pos_as_xyz
'x, y, z'
'-x+1/2, -y+1/2, z+1/2'
'x+1/2, -y+1/2, -z'
'-x, y, -z+1/2'
'-x, -y, -z'
'x-1/2, y-1/2, -z-1/2'
'-x-1/2, y-1/2, z'
'x, -y, z-1/2'

loop_
_atom_site_label
_atom_site_type_symbol
_atom_site_fract_x
_atom_site_fract_y
_atom_site_fract_z
_atom_site_U_iso_or_equiv
_atom_site_adp_type
_atom_site_occupancy
_atom_site_symmetry_multiplicity
_atom_site_calc_flag
_atom_site_refinement_flags
C1 C 0.20172(17) 0.7999(5) 0.60145(16) 0.0545(12) Uani 1 1 d .
H1 H 0.1757 0.7551 0.5831 0.065 Uiso 1 1 calc R
C2 C 0.19845(16) 0.8445(6) 0.64925(16) 0.0588(13) Uani 1 1 d .
H2 H 0.1705 0.8356 0.6695 0.071 Uiso 1 1 calc R
C3 C 0.27225(16) 0.8914(5) 0.62162(14) 0.0432(11) Uani 1 1 d .
H3 H 0.3056 0.9227 0.6204 0.052 Uiso 1 1 calc R
C4 C 0.25769(15) 0.9741(5) 0.70946(14) 0.0383(10) Uani 1 1 d .
C5 C 0.30708(16) 0.9756(5) 0.72460(16) 0.0512(12) Uani 1 1 d .
H5 H 0.3317 0.9305 0.7044 0.061 Uiso 1 1 calc R
C6 C 0.22179(16) 1.0399(5) 0.74024(14) 0.0449(11) Uani 1 1 d .
H6 H 0.1884 1.0376 0.7306 0.054 Uiso 1 1 calc R
C7 C 0.33080(15) 0.6657(4) 0.40461(16) 0.0410(11) Uani 1 1 d .
H7 H 0.3511 0.5902 0.4208 0.049 Uiso 1 1 calc R
C8 C 0.33305(15) 0.6986(5) 0.35543(15) 0.0439(11) Uani 1 1 d .
H8 H 0.3545 0.6517 0.3323 0.053 Uiso 1 1 calc R
C9 C 0.27589(14) 0.8447(4) 0.39097(13) 0.0344(10) Uani 1 1 d .
H9 H 0.2501 0.9195 0.3953 0.041 Uiso 1 1 calc R
C10 C 0.28430(15) 0.8872(5) 0.30032(14) 0.0360(10) Uani 1 1 d .
C11 C 0.31978(16) 0.9561(5) 0.26962(15) 0.0493(12) Uani 1 1 d .
H11 H 0.3530 0.9564 0.2796 0.059 Uiso 1 1 calc R
C12 C 0.23490(15) 0.8905(5) 0.28544(15) 0.0438(11) Uani 1 1 d .
H12 H 0.2104 0.8459 0.3058 0.053 Uiso 1 1 calc R
C13 C 0.18603(14) 0.6692(5) 0.47289(14) 0.0322(9) Uani 1 1 d U
C14 C 0.14411(13) 0.6398(4) 0.43654(13) 0.0269(9) Uani 1 1 d .
C15 C 0.11033(14) 0.5113(4) 0.44307(14) 0.0340(10) Uani 1 1 d .
H15 H 0.1129 0.4409 0.4701 0.041 Uiso 1 1 calc R
C16 C 0.07291(14) 0.4920(4) 0.40822(15) 0.0358(10) Uani 1 1 d .
C17 C 0.06848(14) 0.5955(4) 0.36750(15) 0.0399(11) Uani 1 1 d .
H17 H 0.0431 0.5799 0.3444 0.048 Uiso 1 1 calc R
C18 C 0.10227(15) 0.7219(4) 0.36184(14) 0.0361(10) Uani 1 1 d .
C19 C 0.13989(14) 0.7429(4) 0.39642(14) 0.0336(10) Uani 1 1 d .
H19 H 0.1626 0.8280 0.3925 0.040 Uiso 1 1 calc R
C20 C 0.05893(17) 0.8321(6) 0.29039(17) 0.0707(15) Uani 1 1 d U
H20A H 0.0281 0.8314 0.3092 0.085 Uiso 1 1 calc R
H20B H 0.0597 0.7359 0.2693 0.085 Uiso 1 1 calc R
C21 C 0.06274(16) 0.9876(5) 0.2592(2) 0.0568(13) Uani 1 1 d .
C22 C 0.07212(16) 0.9795(6) 0.20822(18) 0.0590(13) Uani 1 1 d .
H22 H 0.0766 0.8788 0.1927 0.071 Uiso 1 1 calc R
C23 C 0.07473(16) 1.1252(5) 0.18077(18) 0.0556(13) Uani 1 1 d .
H23 H 0.0810 1.1209 0.1468 0.067 Uiso 1 1 calc R
C24 C 0.06814(16) 1.2730(6) 0.20327(17) 0.0527(12) Uani 1 1 d U
C25 C 0.05777(17) 1.2827(6) 0.25408(18) 0.0636(13) Uani 1 1 d U
H25 H 0.0521 1.3842 0.2687 0.076 Uiso 1 1 calc R
C26 C 0.05578(16) 1.1383(6) 0.28339(19) 0.0629(14) Uani 1 1 d .
H26 H 0.0501 1.1433 0.3174 0.075 Uiso 1 1 calc R
C27 C 0.07017(19) 1.4316(6) 0.1745(2) 0.0615(14) Uani 1 1 d .
C28 C 0.03815(16) 0.2649(5) 0.45156(17) 0.0577(13) Uani 1 1 d .
H28A H 0.0341 0.3282 0.4818 0.069 Uiso 1 1 calc R
H28B H 0.0698 0.2076 0.4533 0.069 Uiso 1 1 calc R
C29 C -0.00411(16) 0.1432(5) 0.44656(16) 0.0446(11) Uani 1 1 d .
C30 C -0.04944(17) 0.1780(5) 0.46838(16) 0.0538(12) Uani 1 1 d .
H30 H -0.0543 0.2783 0.4840 0.065 Uiso 1 1 calc R
C31 C -0.08763(16) 0.0646(5) 0.46717(16) 0.0468(11) Uani 1 1 d .
H31 H -0.1179 0.0887 0.4824 0.056 Uiso 1 1 calc R
C32 C -0.08126(15) -0.0851(5) 0.44351(14) 0.0371(10) Uani 1 1 d .
C33 C -0.03584(16) -0.1191(5) 0.42116(16) 0.0505(12) Uani 1 1 d .
H33 H -0.0310 -0.2179 0.4047 0.061 Uiso 1 1 calc R
C34 C 0.00231(16) -0.0048(5) 0.42347(16) 0.0522(12) Uani 1 1 d .
H34 H 0.0330 -0.0290 0.4090 0.063 Uiso 1 1 calc R
C35 C -0.12251(16) -0.2110(5) 0.44459(16) 0.0438(11) Uani 1 1 d U
Mn1 Mn 0.27735(2) 0.80472(6) 0.507536(19) 0.02861(17) Uani 1 1 d .
N1 N 0.24857(12) 0.8294(4) 0.58341(11) 0.0383(8) Uani 1 1 d .
N2 N 0.24429(12) 0.9060(4) 0.66264(11) 0.0389(9) Uani 1 1 d .
N3 N 0.29483(11) 0.7578(4) 0.42755(11) 0.0345(8) Uani 1 1 d .
N4 N 0.29737(12) 0.8152(4) 0.34673(11) 0.0353(8) Uani 1 1 d .
O1 O 0.03756(10) 0.3707(3) 0.40963(11) 0.0560(9) Uani 1 1 d .
O2 O 0.10136(10) 0.8335(3) 0.32335(10) 0.0544(8) Uani 1 1 d U
O3 O -0.11853(12) -0.3367(4) 0.41939(14) 0.0816(12) Uani 1 1 d .
O4 O -0.15887(10) -0.1770(3) 0.47300(10) 0.0503(8) Uani 1 1 d U
O5 O 0.09075(16) 1.4152(4) 0.13088(14) 0.0820(11) Uani 1 1 d .
H5A H 0.0911 1.5041 0.1167 0.123 Uiso 1 1 calc R
O6 O 0.05642(16) 1.5615(4) 0.19120(15) 0.1040(14) Uani 1 1 d .
O7 O 0.20240(9) 0.8134(3) 0.47606(9) 0.0376(7) Uani 1 1 d .
O8 O 0.20408(10) 0.5537(3) 0.49876(9) 0.0428(7) Uani 1 1 d U

loop_
_atom_site_aniso_label
_atom_site_aniso_U_11
_atom_site_aniso_U_22
_atom_site_aniso_U_33
_atom_site_aniso_U_23
_atom_site_aniso_U_13
_atom_site_aniso_U_12
C1 0.044(3) 0.079(3) 0.041(3) -0.011(3) -0.002(2) -0.015(3)
C2 0.036(3) 0.099(4) 0.042(3) -0.011(3) 0.007(2) -0.014(3)
C3 0.036(3) 0.062(3) 0.031(3) -0.008(2) 0.004(2) -0.007(2)
C4 0.039(3) 0.048(3) 0.029(2) 0.001(2) 0.003(2) -0.001(2)
C5 0.036(3) 0.079(3) 0.039(3) -0.015(2) 0.008(2) 0.002(2)
C6 0.034(2) 0.068(3) 0.033(3) -0.007(2) -0.003(2) 0.005(2)
C7 0.043(3) 0.034(2) 0.046(3) -0.004(2) -0.006(2) 0.008(2)
C8 0.046(3) 0.047(3) 0.039(3) -0.007(2) 0.004(2) 0.015(2)
C9 0.033(2) 0.042(2) 0.028(2) -0.0037(19) 0.000(2) 0.007(2)
C10 0.040(3) 0.043(2) 0.025(2) -0.0004(19) 0.002(2) 0.003(2)
C11 0.031(3) 0.082(3) 0.036(3) 0.008(2) -0.002(2) 0.003(2)
C12 0.036(3) 0.061(3) 0.034(3) 0.004(2) 0.005(2) -0.008(2)
C13 0.025(2) 0.040(2) 0.031(2) -0.0074(19) 0.0035(18) 0.004(2)
C14 0.021(2) 0.027(2) 0.033(2) -0.0054(17) -0.0028(18) 0.0011(17)
C15 0.034(2) 0.032(2) 0.037(3) 0.0089(19) -0.002(2) 0.000(2)
C16 0.030(2) 0.033(2) 0.044(3) 0.005(2) -0.007(2) -0.008(2)
C17 0.034(3) 0.038(2) 0.048(3) 0.007(2) -0.011(2) -0.009(2)
C18 0.035(2) 0.035(2) 0.039(3) 0.009(2) -0.004(2) 0.000(2)
C19 0.026(2) 0.031(2) 0.044(3) 0.0034(19) -0.006(2) -0.0048(18)
C20 0.055(3) 0.078(3) 0.078(4) 0.030(3) -0.030(2) -0.014(3)
C21 0.047(3) 0.053(3) 0.071(4) 0.013(3) -0.017(3) -0.009(3)
C22 0.057(3) 0.067(3) 0.054(3) 0.006(3) -0.009(3) -0.007(3)
C23 0.050(3) 0.048(3) 0.069(4) 0.006(3) 0.006(3) 0.000(3)
C24 0.045(3) 0.056(3) 0.057(3) 0.003(3) -0.003(2) -0.010(2)
C25 0.056(3) 0.071(3) 0.064(3) -0.003(3) -0.007(3) -0.006(3)
C26 0.054(3) 0.061(3) 0.073(4) 0.014(3) -0.015(3) -0.009(3)
C27 0.055(3) 0.054(3) 0.075(4) 0.003(3) 0.005(3) -0.006(3)
C28 0.042(3) 0.063(3) 0.068(4) 0.014(3) -0.005(3) -0.022(3)
C29 0.033(3) 0.044(3) 0.056(3) 0.009(2) 0.001(2) -0.010(2)
C30 0.047(3) 0.042(3) 0.072(3) -0.006(2) 0.002(3) -0.006(3)
C31 0.033(3) 0.044(3) 0.064(3) -0.001(2) 0.009(2) -0.003(2)
C32 0.029(2) 0.041(3) 0.041(3) 0.001(2) 0.006(2) -0.006(2)
C33 0.044(3) 0.050(3) 0.057(3) -0.008(2) 0.013(2) -0.006(2)
C34 0.033(3) 0.060(3) 0.064(3) 0.001(3) 0.012(2) -0.008(2)
C35 0.035(3) 0.049(3) 0.047(3) 0.001(2) -0.004(2) -0.005(2)
Mn1 0.0258(3) 0.0321(3) 0.0279(3) -0.0008(3) -0.0026(3) 0.0016(3)
N1 0.031(2) 0.054(2) 0.030(2) -0.0017(17) 0.0009(17) -0.0038(18)
N2 0.037(2) 0.056(2) 0.024(2) -0.0053(17) 0.0034(17) -0.0081(18)
N3 0.0308(19) 0.0378(19) 0.035(2) -0.0013(16) -0.0010(16) 0.0023(16)
N4 0.037(2) 0.044(2) 0.025(2) -0.0007(16) 0.0004(16) 0.0058(18)
O1 0.0431(19) 0.0563(19) 0.069(2) 0.0277(16) -0.0204(16) -0.0282(16)
O2 0.0475(18) 0.0540(19) 0.062(2) 0.0282(16) -0.0232(15) -0.0171(16)
O3 0.058(2) 0.062(2) 0.125(3) -0.049(2) 0.013(2) -0.0130(18)
O4 0.0404(18) 0.0598(19) 0.0507(19) -0.0021(15) 0.0149(14) -0.0211(16)
O5 0.109(3) 0.062(2) 0.075(3) 0.017(2) 0.016(2) 0.003(2)
O6 0.138(4) 0.051(2) 0.124(4) 0.002(2) 0.017(3) 0.014(2)
O7 0.0302(15) 0.0344(15) 0.0480(18) -0.0008(13) -0.0061(13) -0.0077(13)
O8 0.0499(19) 0.0363(15) 0.0422(19) -0.0042(13) -0.0156(15) 0.0115(13)

loop_
_atom_type_symbol
_atom_type_description
_atom_type_scat_dispersion_real
_atom_type_scat_dispersion_imag
_atom_type_scat_source
C C 0.0033 0.0016 'International Tables Vol C Tables 4.2.6.8 and 6.1.1.4'
H H 0.0000 0.0000 'International Tables Vol C Tables 4.2.6.8 and 6.1.1.4'
N N 0.0061 0.0033 'International Tables Vol C Tables 4.2.6.8 and 6.1.1.4'
O O 0.0106 0.0060 'International Tables Vol C Tables 4.2.6.8 and 6.1.1.4'
Mn Mn 0.3368 0.7283 'International Tables Vol C Tables 4.2.6.8 and 6.1.1.4'

loop_
_geom_angle_atom_site_label_1
_geom_angle_atom_site_label_2
_geom_angle_atom_site_label_3
_geom_angle
_geom_angle_site_symmetry_1
_geom_angle_site_symmetry_3
C2 C1 N1 110.7(4) . .
C2 C1 H1 124.7 . .
N1 C1 H1 124.7 . .
C1 C2 N2 107.0(4) . .
C1 C2 H2 126.5 . .
N2 C2 H2 126.5 . .
N1 C3 N2 114.3(4) . .
N1 C3 H3 122.9 . .
N2 C3 H3 122.9 . .
C6 C4 C5 119.1(4) . .
C6 C4 N2 120.6(4) . .
C5 C4 N2 120.3(4) . .
C11 C5 C4 119.9(4) 8_576 .
C11 C5 H5 120.0 8_576 .
C4 C5 H5 120.0 . .
C4 C6 C12 120.7(4) . 8_576
C4 C6 H6 119.7 . .
C12 C6 H6 119.7 8_576 .
C8 C7 N3 111.3(4) . .
C8 C7 H7 124.3 . .
N3 C7 H7 124.3 . .
C7 C8 N4 105.9(3) . .
C7 C8 H8 127.0 . .
N4 C8 H8 127.0 . .
N3 C9 N4 113.7(3) . .
N3 C9 H9 123.2 . .
N4 C9 H9 123.2 . .
C11 C10 C12 118.5(4) . .
C11 C10 N4 121.6(4) . .
C12 C10 N4 119.8(4) . .
C5 C11 C10 121.5(4) 8_575 .
C5 C11 H11 119.2 8_575 .
C10 C11 H11 119.2 . .
C10 C12 C6 120.3(4) . 8_575
C10 C12 H12 119.9 . .
C6 C12 H12 119.9 8_575 .
O7 C13 O8 121.7(3) . .
O7 C13 C14 116.9(3) . .
O8 C13 C14 121.5(3) . .
C19 C14 C15 120.4(3) . .
C19 C14 C13 118.3(3) . .
C15 C14 C13 121.3(3) . .
C16 C15 C14 118.1(3) . .
C16 C15 H15 121.0 . .
C14 C15 H15 121.0 . .
O1 C16 C15 124.4(3) . .
O1 C16 C17 113.7(3) . .
C15 C16 C17 121.9(4) . .
C18 C17 C16 119.1(4) . .
C18 C17 H17 120.5 . .
C16 C17 H17 120.5 . .
O2 C18 C17 124.4(3) . .
O2 C18 C19 115.9(3) . .
C17 C18 C19 119.7(4) . .
C14 C19 C18 120.9(4) . .
C14 C19 H19 119.6 . .
C18 C19 H19 119.6 . .
O2 C20 C21 106.3(3) . .
O2 C20 H20A 110.5 . .
C21 C20 H20A 110.5 . .
O2 C20 H20B 110.5 . .
C21 C20 H20B 110.5 . .
H20A C20 H20B 108.7 . .
C22 C21 C26 121.4(5) . .
C22 C21 C20 120.9(5) . .
C26 C21 C20 117.7(5) . .
C21 C22 C23 119.1(5) . .
C21 C22 H22 120.5 . .
C23 C22 H22 120.5 . .
C24 C23 C22 120.7(5) . .
C24 C23 H23 119.6 . .
C22 C23 H23 119.6 . .
C23 C24 C25 120.8(5) . .
C23 C24 C27 121.8(5) . .
C25 C24 C27 117.4(5) . .
C24 C25 C26 120.3(5) . .
C24 C25 H25 119.9 . .
C26 C25 H25 119.9 . .
C21 C26 C25 117.7(5) . .
C21 C26 H26 121.2 . .
C25 C26 H26 121.2 . .
O6 C27 O5 123.6(5) . .
O6 C27 C24 123.3(5) . .
O5 C27 C24 112.9(5) . .
O1 C28 C29 108.7(3) . .
O1 C28 H28A 110.0 . .
C29 C28 H28A 110.0 . .
O1 C28 H28B 110.0 . .
C29 C28 H28B 110.0 . .
H28A C28 H28B 108.3 . .
C34 C29 C30 119.0(4) . .
C34 C29 C28 121.8(4) . .
C30 C29 C28 119.1(4) . .
C29 C30 C31 120.3(4) . .
C29 C30 H30 119.8 . .
C31 C30 H30 119.8 . .
C30 C31 C32 120.7(4) . .
C30 C31 H31 119.7 . .
C32 C31 H31 119.7 . .
C33 C32 C31 118.9(4) . .
C33 C32 C35 121.0(4) . .
C31 C32 C35 120.1(4) . .
C32 C33 C34 119.6(4) . .
C32 C33 H33 120.2 . .
C34 C33 H33 120.2 . .
C29 C34 C33 121.5(4) . .
C29 C34 H34 119.2 . .
C33 C34 H34 119.2 . .
O3 C35 O4 125.4(4) . .
O3 C35 C32 119.5(4) . .
O4 C35 C32 115.1(4) . .
O4 Mn1 O8 108.68(11) 3_556 7_665
O4 Mn1 O7 151.04(11) 3_556 .
O8 Mn1 O7 98.19(10) 7_665 .
O4 Mn1 N1 95.76(11) 3_556 .
O8 Mn1 N1 95.68(11) 7_665 .
O7 Mn1 N1 92.04(11) . .
O4 Mn1 N3 89.13(11) 3_556 .
O8 Mn1 N3 90.45(10) 7_665 .
O7 Mn1 N3 79.86(10) . .
N1 Mn1 N3 170.49(12) . .
C3 N1 C1 103.5(3) . .
C3 N1 Mn1 126.6(3) . .
C1 N1 Mn1 129.6(3) . .
C3 N2 C2 104.5(3) . .
C3 N2 C4 128.6(4) . .
C2 N2 C4 126.9(3) . .
C9 N3 C7 103.3(3) . .
C9 N3 Mn1 123.2(2) . .
C7 N3 Mn1 132.5(3) . .
C9 N4 C8 105.8(3) . .
C9 N4 C10 126.7(3) . .
C8 N4 C10 127.5(3) . .
C16 O1 C28 117.0(3) . .
C18 O2 C20 118.1(3) . .
C35 O4 Mn1 132.5(3) . 3_456
C27 O5 H5A 109.5 . .
C13 O7 Mn1 108.5(2) . .
C13 O8 Mn1 150.4(2) . 7_655

loop_
_geom_bond_atom_site_label_1
_geom_bond_atom_site_label_2
_geom_bond_distance
_geom_bond_site_symmetry_2
C1 C2 1.341(5) .
C1 N1 1.367(5) .
C1 H1 0.9300 .
C2 N2 1.374(5) .
C2 H2 0.9300 .
C3 N1 1.311(4) .
C3 N2 1.340(4) .
C3 H3 0.9300 .
C4 C6 1.378(5) .
C4 C5 1.384(5) .
C4 N2 1.424(4) .
C5 C11 1.377(5) 8_576
C5 H5 0.9300 .
C6 C12 1.389(5) 8_576
C6 H6 0.9300 .
C7 C8 1.353(5) .
C7 N3 1.370(4) .
C7 H7 0.9300 .
C8 N4 1.369(4) .
C8 H8 0.9300 .
C9 N3 1.316(4) .
C9 N4 1.345(4) .
C9 H9 0.9300 .
C10 C11 1.379(5) .
C10 C12 1.382(5) .
C10 N4 1.425(4) .
C11 C5 1.377(5) 8_575
C11 H11 0.9300 .
C12 C6 1.389(5) 8_575
C12 H12 0.9300 .
C13 O7 1.260(4) .
C13 O8 1.268(4) .
C13 C14 1.508(5) .
C14 C19 1.375(5) .
C14 C15 1.397(5) .
C15 C16 1.382(5) .
C15 H15 0.9300 .
C16 O1 1.371(4) .
C16 C17 1.390(5) .
C17 C18 1.381(5) .
C17 H17 0.9300 .
C18 O2 1.380(4) .
C18 C19 1.383(5) .
C19 H19 0.9300 .
C20 O2 1.442(4) .
C20 C21 1.526(5) .
C20 H20A 0.9700 .
C20 H20B 0.9700 .
C21 C22 1.396(6) .
C21 C26 1.405(6) .
C22 C23 1.403(5) .
C22 H22 0.9300 .
C23 C24 1.362(5) .
C23 H23 0.9300 .
C24 C25 1.398(6) .
C24 C27 1.511(6) .
C25 C26 1.420(6) .
C25 H25 0.9300 .
C26 H26 0.9300 .
C27 O6 1.210(5) .
C27 O5 1.304(5) .
C28 O1 1.422(4) .
C28 C29 1.512(5) .
C28 H28A 0.9700 .
C28 H28B 0.9700 .
C29 C34 1.370(5) .
C29 C30 1.378(5) .
C30 C31 1.380(5) .
C30 H30 0.9300 .
C31 C32 1.390(5) .
C31 H31 0.9300 .
C32 C33 1.385(5) .
C32 C35 1.509(5) .
C33 C34 1.385(5) .
C33 H33 0.9300 .
C34 H34 0.9300 .
C35 O3 1.236(4) .
C35 O4 1.269(5) .
Mn1 O4 2.069(3) 3_556
Mn1 O8 2.107(2) 7_665
Mn1 O7 2.180(2) .
Mn1 N1 2.193(3) .
Mn1 N3 2.237(3) .
O4 Mn1 2.069(3) 3_456
O5 H5A 0.8200 .
O8 Mn1 2.107(2) 7_655
